data_4310142
loop_
_publ_author_name
'Angela L. Reiff'
'Eva M. Garcia-Frutos'
'Jun Mo Gil'
'Oren P. Anderson'
'Louis S. Hegedus'

_publ_section_title
;
Synthesis and Properties of Cobalt(III) Complexes of 4-Substituted
Pyridine-Capped Dioxocyclams
;
_journal_name_full 'Inorganic Chemistry'
_journal_page_first 9162
_journal_page_last 9174
_journal_paper_doi 10.1021/ic050200h
_journal_volume 44
_journal_year 2005
_chemical_formula_sum 'C62 H98 Co2 N12 O24 Rh2'
_chemical_formula_weight 1719.20
_chemical_name_systematic
; 
 ? 
;
_space_group_IT_number 148
_symmetry_cell_setting rhombohedral
_symmetry_space_group_name_Hall '-R 3'
_symmetry_space_group_name_H-M 'R -3 :H'
_atom_sites_solution_hydrogens geom
_atom_sites_solution_primary direct
_atom_sites_solution_secondary difmap
_audit_creation_method SHELXL-97
_cell_angle_alpha 90.00
_cell_angle_beta 90.00
_cell_angle_gamma 120.00
_cell_formula_units_Z 9
_cell_length_a 39.481(8)
_cell_length_b 39.481(8)
_cell_length_c 14.574(4)
_cell_measurement_temperature 273(2)
_cell_volume 19674(8)
_computing_cell_refinement 'Bruker SMART'
_computing_data_collection 'Bruker SMART'
_computing_data_reduction 'Bruker SAINT'
_computing_molecular_graphics 'Bruker SHELXTL'
_computing_publication_material 'Bruker SHELXTL'
_computing_structure_refinement 'Bruker SHELXTL'
_computing_structure_solution 'Bruker SHELXTL'
_diffrn_ambient_temperature 273(2)
_diffrn_measured_fraction_theta_full 0.999
_diffrn_measured_fraction_theta_max 0.999
_diffrn_measurement_device_type 'CCD area detector'
_diffrn_measurement_method 'phi and omega scans'
_diffrn_radiation_monochromator graphite
_diffrn_radiation_source 'fine-focus sealed tube'
_diffrn_radiation_type MoK\a
_diffrn_radiation_wavelength 0.71073
_diffrn_reflns_av_R_equivalents 0.1121
_diffrn_reflns_av_sigmaI/netI 0.0677
_diffrn_reflns_limit_h_max 41
_diffrn_reflns_limit_h_min -41
_diffrn_reflns_limit_k_max 41
_diffrn_reflns_limit_k_min -41
_diffrn_reflns_limit_l_max 15
_diffrn_reflns_limit_l_min -15
_diffrn_reflns_number 37724
_diffrn_reflns_theta_full 22.00
_diffrn_reflns_theta_max 22.00
_diffrn_reflns_theta_min 1.03
_exptl_absorpt_coefficient_mu 0.814
_exptl_absorpt_correction_T_max 0.8877
_exptl_absorpt_correction_T_min 0.7367
_exptl_absorpt_correction_type multi-scan
_exptl_absorpt_process_details 'SADABS (Sheldrick, 1997)'
_exptl_crystal_colour 'clear dark red'
_exptl_crystal_density_diffrn 1.306
_exptl_crystal_density_meas ?
_exptl_crystal_density_method .
_exptl_crystal_description plates
_exptl_crystal_F_000 8010
_exptl_crystal_size_max 0.40
_exptl_crystal_size_mid 0.30
_exptl_crystal_size_min 0.15
_refine_diff_density_max 0.919
_refine_diff_density_min -0.605
_refine_diff_density_rms 0.211
_refine_ls_extinction_coef 0.00043(5)
_refine_ls_extinction_expression Fc^*^=kFc[1+0.001xFc^2^\l^3^/sin(2\q)]^-1/4^
_refine_ls_extinction_method SHELXL
_refine_ls_goodness_of_fit_ref 1.095
_refine_ls_hydrogen_treatment constr
_refine_ls_matrix_type full
_refine_ls_number_parameters 473
_refine_ls_number_reflns 5367
_refine_ls_number_restraints 0
_refine_ls_restrained_S_all 1.095
_refine_ls_R_factor_all 0.1157
_refine_ls_R_factor_gt 0.0715
_refine_ls_shift/su_max 0.400
_refine_ls_shift/su_mean 0.006
_refine_ls_structure_factor_coef Fsqd
_refine_ls_weighting_details 'calc w=1/[\s^2^(Fo^2^)+(0.1186P)^2^+113.7272P] where P=(Fo^2^+2Fc^2^)/3'
_refine_ls_weighting_scheme calc
_refine_ls_wR_factor_gt 0.1885
_refine_ls_wR_factor_ref 0.2167
_reflns_number_gt 3572
_reflns_number_total 5367
_reflns_threshold_expression >2sigma(I)
_cod_data_source_file ic050200hsi20050204_103054_4.cif
_cod_data_source_block lsh144m
_cod_depositor_comments
;
The following automatic conversions were performed:
'_symmetry_cell_setting' value 'Rhombohedral' changed to 'rhombohedral'
according to '/home/saulius/struct/CIF-dictionaries/cif_core.dic'
dictionary named 'cif_core.dic' version 2.4.1 from 2010-06-29.

Automatic conversion script
Id: cif_fix_enum 1527 2010-12-29 10:47:43Z saulius 
;
_cod_original_sg_symbol_H-M 'R -3'
_cod_database_code 4310142

loop_
_symmetry_equiv_pos_as_xyz
'x, y, z'
'-y, x-y, z'
'-x+y, -x, z'
'x+2/3, y+1/3, z+1/3'
'-y+2/3, x-y+1/3, z+1/3'
'-x+y+2/3, -x+1/3, z+1/3'
'x+1/3, y+2/3, z+2/3'
'-y+1/3, x-y+2/3, z+2/3'
'-x+y+1/3, -x+2/3, z+2/3'
'-x, -y, -z'
'y, -x+y, -z'
'x-y, x, -z'
'-x+2/3, -y+1/3, -z+1/3'
'y+2/3, -x+y+1/3, -z+1/3'
'x-y+2/3, x+1/3, -z+1/3'
'-x+1/3, -y+2/3, -z+2/3'
'y+1/3, -x+y+2/3, -z+2/3'
'x-y+1/3, x+2/3, -z+2/3'

loop_
_atom_site_label
_atom_site_type_symbol
_atom_site_fract_x
_atom_site_fract_y
_atom_site_fract_z
_atom_site_U_iso_or_equiv
_atom_site_adp_type
_atom_site_occupancy
_atom_site_symmetry_multiplicity
_atom_site_calc_flag
_atom_site_refinement_flags
_atom_site_disorder_assembly
_atom_site_disorder_group
Rh1 Rh 0.30944(3) 0.16514(2) 0.21935(5) 0.0564(4) Uani 1 1 d . . .
Co1 Co 0.22565(3) 0.20155(3) 0.41601(8) 0.0401(4) Uani 1 1 d . . .
O1 O 0.3044(2) 0.1915(2) 0.6233(6) 0.084(2) Uani 1 1 d . . .
O2 O 0.3200(2) 0.2687(2) 0.5885(5) 0.068(2) Uani 1 1 d . . .
O3 O 0.1663(3) 0.2155(3) 0.1811(8) 0.129(4) Uani 1 1 d . . .
O4 O 0.1252(2) 0.1439(2) 0.2599(6) 0.087(2) Uani 1 1 d . . .
O5 O 0.2831(3) 0.1062(2) 0.2125(6) 0.094(3) Uani 1 1 d . . .
O6 O 0.2780(3) 0.1650(3) 0.1110(6) 0.116(4) Uani 1 1 d . . .
O7 O 0.3379(3) 0.2245(2) 0.2183(6) 0.105(3) Uani 1 1 d . . .
O8 O 0.3435(3) 0.1659(3) 0.3214(5) 0.095(3) Uani 1 1 d . . .
N1 N 0.2760(3) 0.2387(3) 0.4742(6) 0.065(3) Uani 1 1 d . . .
N2 N 0.2394(2) 0.2410(2) 0.3197(6) 0.052(2) Uani 1 1 d . . .
N3 N 0.1769(2) 0.1643(3) 0.3539(6) 0.065(2) Uani 1 1 d . . .
N4 N 0.2072(3) 0.1666(2) 0.5224(5) 0.062(2) Uani 1 1 d . . .
N5 N 0.2013(2) 0.2268(2) 0.4739(5) 0.0440(19) Uani 1 1 d . . .
N6 N 0.2668(3) 0.1654(2) 0.3152(6) 0.058(2) Uani 1 1 d . . .
C1 C 0.2730(3) 0.2011(3) 0.6101(7) 0.065(3) Uani 1 1 d . . .
C2 C 0.2656(4) 0.2101(4) 0.7059(8) 0.110(5) Uani 1 1 d . . .
H2A H 0.2578 0.1877 0.7444 0.165 Uiso 1 1 calc R . .
H2B H 0.2452 0.2166 0.7045 0.165 Uiso 1 1 calc R . .
H2C H 0.2891 0.2319 0.7298 0.165 Uiso 1 1 calc R . .
C3 C 0.3284(4) 0.1952(4) 0.5410(11) 0.105(5) Uani 1 1 d . . .
H3A H 0.3114 0.1805 0.4912 0.157 Uiso 1 1 calc R . .
H3B H 0.3455 0.1852 0.5550 0.157 Uiso 1 1 calc R . .
H3C H 0.3436 0.2222 0.5237 0.157 Uiso 1 1 calc R . .
C4 C 0.2910(4) 0.2404(4) 0.5529(8) 0.070(3) Uani 1 1 d . . .
C5 C 0.3005(3) 0.2774(3) 0.4188(7) 0.053(3) Uani 1 1 d . . .
C6 C 0.3421(3) 0.2877(3) 0.4051(8) 0.073(3) Uani 1 1 d . . .
H6A H 0.3430 0.2648 0.3877 0.110 Uiso 1 1 calc R . .
H6B H 0.3563 0.2980 0.4612 0.110 Uiso 1 1 calc R . .
H6C H 0.3536 0.3071 0.3576 0.110 Uiso 1 1 calc R . .
C7 C 0.2976(4) 0.3110(3) 0.4587(7) 0.072(3) Uani 1 1 d . . .
H7A H 0.3104 0.3179 0.5172 0.108 Uiso 1 1 calc R . .
H7B H 0.2705 0.3034 0.4662 0.108 Uiso 1 1 calc R . .
H7C H 0.3099 0.3330 0.4180 0.108 Uiso 1 1 calc R . .
C8 C 0.2830(3) 0.2658(3) 0.3228(6) 0.052(3) Uani 1 1 d . . .
H8A H 0.2907 0.2894 0.2878 0.062 Uiso 1 1 calc R . .
H8B H 0.2942 0.2517 0.2928 0.062 Uiso 1 1 calc R . .
C9 C 0.2296(3) 0.2241(3) 0.2273(7) 0.064(3) Uani 1 1 d . . .
H9A H 0.2444 0.2109 0.2162 0.077 Uiso 1 1 calc R . .
H9B H 0.2387 0.2454 0.1837 0.077 Uiso 1 1 calc R . .
C10 C 0.1874(4) 0.1956(4) 0.2063(9) 0.077(3) Uani 1 1 d . . .
C11 C 0.1868(5) 0.1699(5) 0.1273(9) 0.135(7) Uani 1 1 d . . .
H11A H 0.1605 0.1490 0.1173 0.202 Uiso 1 1 calc R . .
H11B H 0.2031 0.1591 0.1423 0.202 Uiso 1 1 calc R . .
H11C H 0.1964 0.1853 0.0725 0.202 Uiso 1 1 calc R . .
C12 C 0.1748(7) 0.2344(6) 0.0862(15) 0.246(15) Uani 1 1 d . . .
H12A H 0.2024 0.2472 0.0744 0.368 Uiso 1 1 calc R . .
H12B H 0.1662 0.2532 0.0839 0.368 Uiso 1 1 calc R . .
H12C H 0.1611 0.2146 0.0406 0.368 Uiso 1 1 calc R . .
C13 C 0.1614(4) 0.1654(4) 0.2816(10) 0.078(4) Uani 1 1 d . . .
C14 C 0.1513(3) 0.1271(3) 0.4139(8) 0.066(3) Uani 1 1 d . . .
C15 C 0.1372(4) 0.0893(4) 0.3603(9) 0.095(4) Uani 1 1 d . . .
H15A H 0.1593 0.0879 0.3376 0.142 Uiso 1 1 calc R . .
H15B H 0.1214 0.0887 0.3097 0.142 Uiso 1 1 calc R . .
H15C H 0.1220 0.0674 0.3998 0.142 Uiso 1 1 calc R . .
C16 C 0.1148(4) 0.1265(4) 0.4548(9) 0.096(4) Uani 1 1 d . . .
H16A H 0.1009 0.1039 0.4931 0.144 Uiso 1 1 calc R . .
H16B H 0.0981 0.1256 0.4059 0.144 Uiso 1 1 calc R . .
H16C H 0.1229 0.1497 0.4906 0.144 Uiso 1 1 calc R . .
C17 C 0.1793(3) 0.1272(3) 0.4828(8) 0.064(3) Uani 1 1 d . . .
H17A H 0.1943 0.1168 0.4542 0.077 Uiso 1 1 calc R . .
H17B H 0.1644 0.1098 0.5326 0.077 Uiso 1 1 calc R . .
C18 C 0.2399(3) 0.1639(3) 0.5689(7) 0.063(3) Uani 1 1 d . . .
H18A H 0.2511 0.1539 0.5245 0.076 Uiso 1 1 calc R . .
H18B H 0.2285 0.1446 0.6175 0.076 Uiso 1 1 calc R . .
C19 C 0.1862(4) 0.1796(3) 0.5905(8) 0.075(3) Uani 1 1 d . . .
H19A H 0.1595 0.1585 0.5996 0.089 Uiso 1 1 calc R . .
H19B H 0.1995 0.1856 0.6493 0.089 Uiso 1 1 calc R . .
C20 C 0.1857(3) 0.2140(3) 0.5560(7) 0.050(3) Uani 1 1 d . . .
C21 C 0.1709(3) 0.2351(3) 0.6027(7) 0.063(3) Uani 1 1 d . . .
H21 H 0.1595 0.2270 0.6602 0.075 Uiso 1 1 calc R . .
C22 C 0.1734(3) 0.2672(3) 0.5631(9) 0.062(3) Uani 1 1 d . . .
H22 H 0.1644 0.2816 0.5946 0.075 Uiso 1 1 calc R . .
C23 C 0.1888(3) 0.2787(3) 0.4789(9) 0.074(3) Uani 1 1 d . . .
H23 H 0.1900 0.3006 0.4518 0.089 Uiso 1 1 calc R . .
C24 C 0.2031(3) 0.2574(3) 0.4326(7) 0.054(3) Uani 1 1 d . . .
C25 C 0.2182(3) 0.2645(3) 0.3370(8) 0.072(3) Uani 1 1 d . . .
H25A H 0.2363 0.2921 0.3279 0.086 Uiso 1 1 calc R . .
H25B H 0.1968 0.2563 0.2941 0.086 Uiso 1 1 calc R . .
C26 C 0.2507(3) 0.1777(3) 0.3558(6) 0.045(2) Uani 1 1 d . . .
C27 C 0.2982(5) 0.0912(4) 0.1629(11) 0.119(6) Uani 1 1 d . . .
C28 C 0.2780(7) 0.0461(4) 0.1666(14) 0.209(13) Uani 1 1 d . . .
H28A H 0.2501 0.0352 0.1665 0.313 Uiso 1 1 calc R . .
H28B H 0.2857 0.0383 0.2216 0.313 Uiso 1 1 calc R . .
H28C H 0.2856 0.0368 0.1141 0.313 Uiso 1 1 calc R . .
C29 C 0.3747(5) 0.1658(6) 0.3025(10) 0.123(6) Uani 1 1 d . . .
C30 C 0.3970(6) 0.1621(9) 0.3837(11) 0.256(17) Uani 1 1 d . . .
H30A H 0.3937 0.1363 0.3846 0.384 Uiso 1 1 calc R . .
H30B H 0.3871 0.1667 0.4397 0.384 Uiso 1 1 calc R . .
H30C H 0.4243 0.1811 0.3778 0.384 Uiso 1 1 calc R . .
O9 O 0.1007(11) 0.0845(10) 0.7026(15) 0.42(2) Uani 1 1 d . . .
O10 O 0.1879(11) 0.0644(10) 0.149(2) 0.346(14) Uani 1 1 d . . .
H10 H 0.2079 0.0742 0.1175 0.519 Uiso 1 1 calc R . .
C32 C 0.1809(11) 0.0249(11) 0.190(3) 0.51(5) Uani 1 1 d . . .
H32A H 0.1626 0.0174 0.2398 0.771 Uiso 1 1 calc R . .
H32B H 0.2052 0.0281 0.2122 0.771 Uiso 1 1 calc R . .
H32C H 0.1705 0.0051 0.1435 0.771 Uiso 1 1 calc R . .
O11 O 0.0881(7) 0.0888(12) 0.1015(18) 0.51(3) Uani 1 1 d . . .
O12 O 0.0700(5) 0.1683(7) 0.2616(19) 0.365(17) Uani 1 1 d . . .

loop_
_atom_site_aniso_label
_atom_site_aniso_U_11
_atom_site_aniso_U_22
_atom_site_aniso_U_33
_atom_site_aniso_U_23
_atom_site_aniso_U_13
_atom_site_aniso_U_12
Rh1 0.0799(7) 0.0500(6) 0.0530(6) 0.0141(4) 0.0311(4) 0.0428(5)
Co1 0.0426(8) 0.0392(8) 0.0409(8) -0.0036(6) 0.0023(6) 0.0222(6)
O1 0.090(6) 0.094(6) 0.084(6) 0.007(5) -0.009(5) 0.058(5)
O2 0.062(5) 0.053(4) 0.077(5) -0.018(4) -0.033(4) 0.019(4)
O3 0.091(7) 0.105(8) 0.158(10) 0.039(7) -0.043(7) 0.026(6)
O4 0.059(5) 0.084(6) 0.098(6) -0.011(5) -0.022(5) 0.022(5)
O5 0.127(7) 0.048(5) 0.095(6) 0.015(4) 0.071(6) 0.036(5)
O6 0.106(7) 0.196(11) 0.079(6) 0.025(7) 0.043(6) 0.100(8)
O7 0.160(9) 0.056(5) 0.111(7) 0.027(5) 0.093(7) 0.062(6)
O8 0.100(7) 0.141(8) 0.058(5) 0.009(5) 0.028(5) 0.071(6)
N1 0.069(6) 0.097(7) 0.054(6) -0.018(5) -0.011(5) 0.061(6)
N2 0.052(5) 0.044(5) 0.064(6) 0.009(4) 0.006(4) 0.028(4)
N3 0.050(5) 0.078(7) 0.064(6) -0.021(5) -0.008(5) 0.031(5)
N4 0.077(6) 0.060(6) 0.053(5) 0.000(4) 0.021(5) 0.038(5)
N5 0.030(4) 0.045(5) 0.055(5) -0.007(4) 0.000(4) 0.017(4)
N6 0.074(6) 0.056(6) 0.055(5) 0.005(4) 0.023(5) 0.042(5)
C1 0.072(8) 0.055(7) 0.066(7) 0.006(6) 0.008(6) 0.030(6)
C2 0.126(12) 0.093(10) 0.070(9) -0.014(8) 0.029(8) 0.024(9)
C3 0.102(11) 0.091(10) 0.146(14) -0.003(9) 0.000(10) 0.067(9)
C4 0.078(9) 0.096(10) 0.066(8) -0.011(7) 0.000(7) 0.065(8)
C5 0.057(7) 0.046(6) 0.052(6) 0.011(5) 0.006(5) 0.023(5)
C6 0.066(8) 0.071(8) 0.064(7) -0.002(6) -0.002(6) 0.020(6)
C7 0.103(9) 0.041(6) 0.070(7) -0.015(5) -0.026(7) 0.035(6)
C8 0.052(6) 0.046(6) 0.055(6) 0.003(5) 0.007(5) 0.023(5)
C9 0.074(8) 0.064(7) 0.045(7) 0.006(5) -0.006(6) 0.027(6)
C10 0.070(8) 0.068(8) 0.085(9) 0.013(7) -0.006(7) 0.028(7)
C11 0.113(12) 0.143(15) 0.075(10) -0.013(10) -0.003(9) 0.009(11)
C12 0.28(3) 0.16(2) 0.21(2) 0.073(18) -0.12(2) 0.04(2)
C13 0.071(9) 0.080(9) 0.090(10) -0.029(8) -0.019(8) 0.044(8)
C14 0.077(8) 0.052(7) 0.063(7) 0.000(6) 0.015(6) 0.027(6)
C15 0.095(10) 0.082(9) 0.091(10) 0.006(8) -0.010(8) 0.032(8)
C16 0.081(9) 0.151(13) 0.084(9) 0.006(9) 0.008(7) 0.078(9)
C17 0.064(7) 0.060(7) 0.068(7) 0.010(6) 0.017(6) 0.031(6)
C18 0.080(8) 0.070(8) 0.046(6) 0.014(5) 0.009(6) 0.043(7)
C19 0.100(9) 0.081(8) 0.060(7) 0.015(6) 0.035(6) 0.059(8)
C20 0.044(6) 0.049(6) 0.055(7) -0.010(5) 0.004(5) 0.021(5)
C21 0.063(7) 0.084(8) 0.044(6) -0.014(6) 0.006(5) 0.038(7)
C22 0.056(7) 0.064(8) 0.083(9) -0.023(7) -0.003(6) 0.042(6)
C23 0.075(8) 0.066(8) 0.102(10) 0.003(7) 0.023(7) 0.050(7)
C24 0.048(6) 0.048(6) 0.076(8) 0.008(6) 0.008(5) 0.032(5)
C25 0.072(8) 0.066(8) 0.082(9) 0.019(6) 0.018(7) 0.038(7)
C26 0.056(6) 0.038(6) 0.035(5) 0.005(4) 0.008(5) 0.019(5)
C27 0.179(16) 0.047(8) 0.122(12) 0.022(8) 0.087(12) 0.051(10)
C28 0.30(3) 0.053(9) 0.24(2) 0.028(12) 0.18(2) 0.060(13)
C29 0.112(13) 0.22(2) 0.073(11) 0.026(11) 0.019(9) 0.105(14)
C30 0.19(2) 0.60(5) 0.078(12) 0.06(2) 0.015(13) 0.27(3)
O9 0.68(6) 0.63(5) 0.22(2) -0.05(3) -0.11(3) 0.53(5)
O10 0.42(4) 0.44(4) 0.27(3) -0.06(3) 0.01(3) 0.29(4)
C32 0.38(5) 0.33(5) 0.46(6) 0.31(5) -0.23(5) -0.09(4)
O11 0.19(2) 0.80(7) 0.26(2) -0.07(3) -0.023(19) 0.04(3)
O12 0.191(17) 0.42(3) 0.57(4) -0.31(3) -0.09(2) 0.22(2)

loop_
_atom_type_symbol
_atom_type_description
_atom_type_scat_dispersion_real
_atom_type_scat_dispersion_imag
_atom_type_scat_source
C C 0.0033 0.0016 'International Tables Vol C Tables 4.2.6.8 and 6.1.1.4'
H H 0.0000 0.0000 'International Tables Vol C Tables 4.2.6.8 and 6.1.1.4'
N N 0.0061 0.0033 'International Tables Vol C Tables 4.2.6.8 and 6.1.1.4'
O O 0.0106 0.0060 'International Tables Vol C Tables 4.2.6.8 and 6.1.1.4'
Co Co 0.3494 0.9721 'International Tables Vol C Tables 4.2.6.8 and 6.1.1.4'
Rh Rh -1.1178 0.9187 'International Tables Vol C Tables 4.2.6.8 and 6.1.1.4'

loop_
_geom_angle_atom_site_label_1
_geom_angle_atom_site_label_2
_geom_angle_atom_site_label_3
_geom_angle
_geom_angle_site_symmetry_1
_geom_angle_site_symmetry_3
_geom_angle_publ_flag
O8 Rh1 O6 176.2(3) . . ?
O8 Rh1 O5 90.5(4) . . ?
O6 Rh1 O5 89.8(4) . . ?
O8 Rh1 O7 90.5(4) . . ?
O6 Rh1 O7 88.9(4) . . ?
O5 Rh1 O7 176.1(3) . . ?
O8 Rh1 N6 92.2(3) . . ?
O6 Rh1 N6 91.5(3) . . ?
O5 Rh1 N6 94.7(3) . . ?
O7 Rh1 N6 89.0(3) . . ?
O8 Rh1 Rh1 88.2(2) . 13 ?
O6 Rh1 Rh1 88.1(2) . 13 ?
O5 Rh1 Rh1 88.0(2) . 13 ?
O7 Rh1 Rh1 88.3(2) . 13 ?
N6 Rh1 Rh1 177.3(2) . 13 ?
C26 Co1 N5 178.2(4) . . ?
C26 Co1 N4 96.9(3) . . ?
N5 Co1 N4 84.8(3) . . ?
C26 Co1 N2 93.3(3) . . ?
N5 Co1 N2 85.0(3) . . ?
N4 Co1 N2 169.8(3) . . ?
C26 Co1 N3 88.5(4) . . ?
N5 Co1 N3 92.0(3) . . ?
N4 Co1 N3 87.5(4) . . ?
N2 Co1 N3 92.5(4) . . ?
C26 Co1 N1 89.2(4) . . ?
N5 Co1 N1 90.3(3) . . ?
N4 Co1 N1 93.7(4) . . ?
N2 Co1 N1 86.7(4) . . ?
N3 Co1 N1 177.5(3) . . ?
C1 O1 C3 116.4(8) . . ?
C10 O3 C12 116.7(15) . . ?
C27 O5 Rh1 118.6(8) . . ?
C29 O6 Rh1 118.5(9) 13 . ?
C27 O7 Rh1 117.7(7) 13 . ?
C29 O8 Rh1 119.3(8) . . ?
C4 N1 C5 111.6(10) . . ?
C4 N1 Co1 133.9(9) . . ?
C5 N1 Co1 113.9(6) . . ?
C9 N2 C8 106.3(7) . . ?
C9 N2 C25 109.0(8) . . ?
C8 N2 C25 113.2(7) . . ?
C9 N2 Co1 112.9(6) . . ?
C8 N2 Co1 105.6(6) . . ?
C25 N2 Co1 109.9(6) . . ?
C13 N3 C14 114.5(10) . . ?
C13 N3 Co1 133.3(9) . . ?
C14 N3 Co1 112.0(7) . . ?
C17 N4 C18 108.1(8) . . ?
C17 N4 C19 110.8(8) . . ?
C18 N4 C19 110.9(8) . . ?
C17 N4 Co1 104.3(6) . . ?
C18 N4 Co1 112.0(6) . . ?
C19 N4 Co1 110.4(6) . . ?
C24 N5 C20 124.1(8) . . ?
C24 N5 Co1 118.1(7) . . ?
C20 N5 Co1 117.7(7) . . ?
C26 N6 Rh1 157.8(8) . . ?
O1 C1 C2 103.2(10) . . ?
O1 C1 C18 103.4(8) . . ?
C2 C1 C18 114.8(10) . . ?
O1 C1 C4 107.2(8) . . ?
C2 C1 C4 107.5(9) . . ?
C18 C1 C4 119.1(10) . . ?
O2 C4 N1 128.1(12) . . ?
O2 C4 C1 114.8(10) . . ?
N1 C4 C1 116.9(11) . . ?
C6 C5 C7 111.8(9) . . ?
C6 C5 C8 103.3(8) . . ?
C7 C5 C8 113.3(8) . . ?
C6 C5 N1 113.3(8) . . ?
C7 C5 N1 112.2(8) . . ?
C8 C5 N1 102.3(7) . . ?
N2 C8 C5 115.2(8) . . ?
N2 C9 C10 118.0(9) . . ?
O3 C10 C9 111.6(10) . . ?
O3 C10 C11 110.4(12) . . ?
C9 C10 C11 107.0(11) . . ?
O3 C10 C13 104.8(10) . . ?
C9 C10 C13 118.9(10) . . ?
C11 C10 C13 103.7(10) . . ?
N3 C13 O4 126.4(13) . . ?
N3 C13 C10 118.7(11) . . ?
O4 C13 C10 114.8(11) . . ?
C17 C14 C15 105.0(9) . . ?
C17 C14 C16 115.0(9) . . ?
C15 C14 C16 107.5(10) . . ?
C17 C14 N3 104.1(9) . . ?
C15 C14 N3 112.4(9) . . ?
C16 C14 N3 112.7(9) . . ?
C14 C17 N4 115.0(9) . . ?
N4 C18 C1 117.6(9) . . ?
C20 C19 N4 110.5(8) . . ?
N5 C20 C21 117.6(9) . . ?
N5 C20 C19 116.4(8) . . ?
C21 C20 C19 126.0(10) . . ?
C22 C21 C20 119.4(10) . . ?
C23 C22 C21 121.1(10) . . ?
C22 C23 C24 119.2(11) . . ?
N5 C24 C23 118.5(10) . . ?
N5 C24 C25 115.4(9) . . ?
C23 C24 C25 125.9(10) . . ?
C24 C25 N2 109.2(8) . . ?
N6 C26 Co1 175.4(8) . . ?
O7 C27 O5 127.4(11) 13 . ?
O7 C27 C28 117.1(12) 13 . ?
O5 C27 C28 115.4(12) . . ?
O8 C29 O6 125.8(13) . 13 ?
O8 C29 C30 116.2(14) . . ?
O6 C29 C30 118.0(14) 13 . ?

loop_
_geom_bond_atom_site_label_1
_geom_bond_atom_site_label_2
_geom_bond_distance
_geom_bond_site_symmetry_2
_geom_bond_publ_flag
Rh1 O8 1.997(9) . ?
Rh1 O6 2.008(10) . ?
Rh1 O5 2.020(7) . ?
Rh1 O7 2.031(8) . ?
Rh1 N6 2.190(8) . ?
Rh1 Rh1 2.3885(15) 13 ?
Co1 C26 1.887(10) . ?
Co1 N5 1.894(7) . ?
Co1 N4 1.958(8) . ?
Co1 N2 1.962(7) . ?
Co1 N3 1.965(9) . ?
Co1 N1 1.977(9) . ?
O1 C1 1.475(13) . ?
O1 C3 1.489(15) . ?
O2 C4 1.245(13) . ?
O3 C10 1.448(15) . ?
O3 C12 1.53(2) . ?
O4 C13 1.284(13) . ?
O5 C27 1.260(14) . ?
O6 C29 1.275(16) 13 ?
O7 C27 1.260(15) 13 ?
O8 C29 1.261(16) . ?
N1 C4 1.276(13) . ?
N1 C5 1.565(13) . ?
N2 C9 1.467(12) . ?
N2 C8 1.495(11) . ?
N2 C25 1.547(13) . ?
N3 C13 1.230(14) . ?
N3 C14 1.567(13) . ?
N4 C17 1.499(13) . ?
N4 C18 1.510(13) . ?
N4 C19 1.538(12) . ?
N5 C24 1.321(11) . ?
N5 C20 1.326(12) . ?
N6 C26 1.143(11) . ?
C1 C2 1.506(15) . ?
C1 C18 1.520(15) . ?
C1 C4 1.584(16) . ?
C5 C6 1.492(14) . ?
C5 C7 1.505(13) . ?
C5 C8 1.527(13) . ?
C9 C10 1.506(15) . ?
C10 C11 1.528(18) . ?
C10 C13 1.566(17) . ?
C14 C17 1.489(15) . ?
C14 C15 1.520(15) . ?
C14 C16 1.551(15) . ?
C19 C20 1.458(14) . ?
C20 C21 1.408(13) . ?
C21 C22 1.348(15) . ?
C22 C23 1.344(15) . ?
C23 C24 1.395(14) . ?
C24 C25 1.486(14) . ?
C27 O7 1.260(15) 13 ?
C27 C28 1.545(17) . ?
C29 O6 1.275(16) 13 ?
C29 C30 1.52(2) . ?
O10 C32 1.56(4) . ?
